data_7229887
loop_
_publ_author_name
'Wong, Lawrence W.-Y.'
'Au Yeung, Alex S.-F.'
'Tam, Gemma S.-S.'
'Kan, Jack W.-H.'
'Sung, Herman H.-Y.'
'Sheong, Fu Kit'
'Lin, Zhenyang'
'Williams, Ian D.'

_publ_section_title
;
 Isolation and enantiostability of the B-chiral bis(salicylato)borate
 anions [BR(Sal)2] and [BS(Sal)2]
;
_journal_issue 3
_journal_name_full 'RSC Advances'
_journal_page_first 1451
_journal_paper_doi 10.1039/C7RA11997F
_journal_volume 8
_journal_year 2018
_chemical_absolute_configuration ad
_chemical_formula_moiety 'C14 H8 B O6, C15 H27 N2'
_chemical_formula_sum 'C29 H35 B N2 O6'
_chemical_formula_weight 518.40
_chemical_name_systematic
;
 ? 
;
_space_group_crystal_system orthorhombic
_space_group_IT_number 19
_space_group_name_Hall 'P 2ac 2ab'
_space_group_name_H-M_alt 'P 21 21 21'
_symmetry_space_group_name_Hall 'P 2ac 2ab'
_symmetry_space_group_name_H-M 'P 21 21 21'
_atom_sites_solution_hydrogens mixed
_atom_sites_solution_primary direct
_audit_creation_date 2017-10-23
_audit_creation_method
;
Olex2 1.2
(compiled 2017.08.10 svn.r3458 for OlexSys, GUI svn.r5381)
;
_audit_update_record
;
2017-10-24 deposited with the CCDC.
2017-12-18 downloaded from the CCDC.
;
_cell_angle_alpha 90
_cell_angle_beta 90
_cell_angle_gamma 90
_cell_formula_units_Z 4
_cell_length_a 11.70439(17)
_cell_length_b 11.96490(18)
_cell_length_c 18.9233(2)
_cell_measurement_reflns_used 7803
_cell_measurement_temperature 281(12)
_cell_measurement_theta_max 75.4890
_cell_measurement_theta_min 4.3660
_cell_volume 2650.05(6)
_computing_cell_refinement 'CrysAlisPro 1.171.38.46 (Rigaku OD, 2015)'
_computing_data_collection 'CrysAlisPro 1.171.38.46 (Rigaku OD, 2015)'
_computing_data_reduction 'CrysAlisPro 1.171.38.46 (Rigaku OD, 2015)'
_computing_molecular_graphics 'Olex2 (Dolomanov et al., 2009)'
_computing_publication_material 'Olex2 (Dolomanov et al., 2009)'
_computing_structure_refinement 'ShelXL (Sheldrick, 2015)'
_computing_structure_solution 'ShelXS (Sheldrick, 2008)'
_diffrn_ambient_environment air
_diffrn_ambient_temperature 281(12)
_diffrn_detector 'CCD plate'
_diffrn_detector_area_resol_mean 10.3577
_diffrn_detector_type Atlas
_diffrn_measured_fraction_theta_full 0.998
_diffrn_measured_fraction_theta_max 0.999
_diffrn_measurement_details
;
List of Runs (angles in degrees, time in seconds):

  # Type    Start    End  Width  t~exp~   \w     \q     \k     \f   Frames
#--------------------------------------------------------------------------
  1  \w     57.00 138.00   1.00   15.00    --  110.57 -77.00-150.00   81
  2  \w    -26.00  74.00   1.00    5.00    --   40.57 -77.00-120.00  100
  3  \w    -62.00  25.00   1.00    5.00    --  -40.57  57.00 150.00   87
  4  \w   -115.00 -12.00   1.00    5.00    --  -40.57 -57.00   0.00  103
  5  \w    108.00 141.00   1.00   15.00    --  110.57 -30.00 -90.00   33
  6  \w     87.00 170.00   1.00   15.00    --  110.57  45.00 -90.00   83
  7  \w    101.00 178.00   1.00   15.00    --  110.57 125.00-150.00   77
  8  \w     82.00 177.00   1.00   15.00    --  110.57  30.00-180.00   95
  9  \w     86.00 133.00   1.00   15.00    --  110.57 -45.00-180.00   47
 10  \w     85.00 121.00   1.00   15.00    --  110.57-125.00-150.00   36
 11  \w     40.00  67.00   1.00   15.00    --  110.57 -45.00-180.00   27
 12  \w     34.00  71.00   1.00   15.00    --  110.57 -30.00 -90.00   37
 13  \w     36.00 122.00   1.00   15.00    --  110.57-125.00  60.00   86
 14  \w     40.00 138.00   1.00   15.00    --  110.57 -61.00  90.00   98
;
_diffrn_measurement_device 'kappa diffractometer'
_diffrn_measurement_device_type 'SuperNova, Dual, Cu at zero, Atlas'
_diffrn_measurement_method '\w scans'
_diffrn_orient_matrix_type 'CrysAlisPro convention (1999,Acta A55,543-557)'
_diffrn_orient_matrix_UB_11 -0.1223332000
_diffrn_orient_matrix_UB_12 -0.0009641000
_diffrn_orient_matrix_UB_13 0.0300509000
_diffrn_orient_matrix_UB_21 0.0063374000
_diffrn_orient_matrix_UB_22 0.1273983000
_diffrn_orient_matrix_UB_23 0.0113059000
_diffrn_orient_matrix_UB_31 -0.0481797000
_diffrn_orient_matrix_UB_32 0.0188048000
_diffrn_orient_matrix_UB_33 -0.0747885000
_diffrn_radiation_monochromator mirror
_diffrn_radiation_probe x-ray
_diffrn_radiation_type CuK\a
_diffrn_radiation_wavelength 1.54184
_diffrn_reflns_av_R_equivalents 0.0157
_diffrn_reflns_av_unetI/netI 0.0151
_diffrn_reflns_Laue_measured_fraction_full 0.998
_diffrn_reflns_Laue_measured_fraction_max 0.999
_diffrn_reflns_limit_h_max 10
_diffrn_reflns_limit_h_min -14
_diffrn_reflns_limit_k_max 14
_diffrn_reflns_limit_k_min -13
_diffrn_reflns_limit_l_max 19
_diffrn_reflns_limit_l_min -22
_diffrn_reflns_number 14561
_diffrn_reflns_point_group_measured_fraction_full 0.999
_diffrn_reflns_point_group_measured_fraction_max 0.999
_diffrn_reflns_theta_full 66.500
_diffrn_reflns_theta_max 67.486
_diffrn_reflns_theta_min 4.372
_diffrn_source 'micro-focus sealed X-ray tube'
_diffrn_source_current 0.80
_diffrn_source_power 0.040
_diffrn_source_target Cu
_diffrn_source_type 'SuperNova (Cu) X-ray Source'
_diffrn_source_voltage 50
_exptl_absorpt_coefficient_mu 0.731
_exptl_absorpt_correction_T_max 1.00000
_exptl_absorpt_correction_T_min 0.84657
_exptl_absorpt_correction_type multi-scan
_exptl_absorpt_process_details
;
CrysAlisPro 1.171.38.46 (Rigaku Oxford Diffraction, 2015)
Empirical absorption correction using spherical harmonics,
 implemented in SCALE3 ABSPACK scaling algorithm.
;
_exptl_crystal_colour yellow
_exptl_crystal_colour_primary yellow
_exptl_crystal_density_diffrn 1.299
_exptl_crystal_density_method 'not measured'
_exptl_crystal_description block
_exptl_crystal_F_000 1104
_exptl_crystal_size_max 0.1
_exptl_crystal_size_mid 0.1
_exptl_crystal_size_min 0.1
_refine_diff_density_max 0.110
_refine_diff_density_min -0.099
_refine_diff_density_rms 0.024
_refine_ls_abs_structure_details
;
 Flack x determined using 1827 quotients [(I+)-(I-)]/[(I+)+(I-)]
 (Parsons, Flack and Wagner, Acta Cryst. B69 (2013) 249-259).
;
_refine_ls_abs_structure_Flack 0.00(6)
_refine_ls_extinction_method none
_refine_ls_goodness_of_fit_ref 1.014
_refine_ls_hydrogen_treatment mixed
_refine_ls_matrix_type full
_refine_ls_number_parameters 482
_refine_ls_number_reflns 4763
_refine_ls_number_restraints 213
_refine_ls_restrained_S_all 1.042
_refine_ls_R_factor_all 0.0310
_refine_ls_R_factor_gt 0.0285
_refine_ls_shift/su_max 0.001
_refine_ls_shift/su_mean 0.000
_refine_ls_structure_factor_coef Fsqd
_refine_ls_weighting_details 'w=1/[\s^2^(Fo^2^)+(0.0490P)^2^+0.0770P] where P=(Fo^2^+2Fc^2^)/3'
_refine_ls_weighting_scheme calc
_refine_ls_wR_factor_gt 0.0751
_refine_ls_wR_factor_ref 0.0770
_reflns_Friedel_coverage 0.765
_reflns_Friedel_fraction_full 1.000
_reflns_Friedel_fraction_max 1.000
_reflns_number_gt 4437
_reflns_number_total 4763
_reflns_threshold_expression 'I > 2\s(I)'
_cod_data_source_file c7ra11997f2.cif
_cod_data_source_block lawr13curt3
_cod_original_cell_volume 2650.06(6)
_cod_database_code 7229887
_shelx_shelxl_version_number 2014/7
_shelx_space_group_comment
;
The symmetry employed for this shelxl refinement is uniquely defined
by the following loop, which should always be used as a source of
symmetry information in preference to the above space-group names.
They are only intended as comments.
;
_reflns_odcompleteness_completeness 99.93
_reflns_odcompleteness_iscentric 1
_reflns_odcompleteness_theta 68.13
_olex2_refinement_description
;
1. Fixed Uiso
 At 1.2 times of:
  All C(H) groups, All C(H,H) groups
2. Rigid body (RIGU) restrains
 C31, C32A, C33, C34, C35A, C36A, C37A, C38A, C39A, C40A, C41A, C42A, C43A,
 C44A, C45A
 with sigma for 1-2 distances of 0.005 and sigma for 1-3 distances of 0.002
 N1, N16, C31A, C32, C33A, C34A, C35, C36, C37, C38, C39, C40, C41, C42, C43,
 C44, C45
 with sigma for 1-2 distances of 0.005 and sigma for 1-3 distances of 0.002
3. Others
 Fixed Sof: C31(0.5) H31A(0.5) H31B(0.5) C31A(0.5) H31C(0.5) H31D(0.5)
 C32(0.5) H32A(0.5) H32B(0.5) C32A(0.5) H32C(0.5) H32D(0.5) C33(0.5) H33A(0.5)
 H33B(0.5) C33A(0.5) H33C(0.5) H33D(0.5) C34(0.5) H34A(0.5) H34B(0.5) C34A(0.5)
 H34C(0.5) H34D(0.5) C35(0.5) H35(0.5) C35A(0.5) H35A(0.5) C36(0.5) H36A(0.5)
 H36B(0.5) C36A(0.5) H36C(0.5) H36D(0.5) C37(0.5) H37(0.5) C37A(0.5) H37A(0.5)
 C38(0.5) H38A(0.5) H38B(0.5) C38A(0.5) H38C(0.5) H38D(0.5) C39(0.5) H39(0.5)
 C39A(0.5) H39A(0.5) C40(0.5) H40A(0.5) H40B(0.5) C40A(0.5) H40C(0.5) H40D(0.5)
 C41(0.5) H41A(0.5) H41B(0.5) C41A(0.5) H41C(0.5) H41D(0.5) C42(0.5) H42A(0.5)
 H42B(0.5) C42A(0.5) H42C(0.5) H42D(0.5) C43(0.5) H43A(0.5) H43B(0.5) C43A(0.5)
 H43C(0.5) H43D(0.5) C44(0.5) H44A(0.5) H44B(0.5) C44A(0.5) H44C(0.5) H44D(0.5)
 C45(0.5) H45(0.5) C45A(0.5) H45A(0.5)
4.a Ternary CH refined with riding coordinates:
 C35(H35), C35A(H35A), C37(H37), C37A(H37A), C39(H39), C39A(H39A), C45(H45),
 C45A(H45A)
4.b Secondary CH2 refined with riding coordinates:
 C31(H31A,H31B), C31A(H31C,H31D), C32(H32A,H32B), C32A(H32C,H32D), C33(H33A,
 H33B), C33A(H33C,H33D), C34(H34A,H34B), C34A(H34C,H34D), C36(H36A,H36B),
 C36A(H36C,H36D), C38(H38A,H38B), C38A(H38C,H38D), C40(H40A,H40B), C40A(H40C,
 H40D), C41(H41A,H41B), C41A(H41C,H41D), C42(H42A,H42B), C42A(H42C,H42D),
 C43(H43A,H43B), C43A(H43C,H43D), C44(H44A,H44B), C44A(H44C,H44D)
4.c Aromatic/amide H refined with riding coordinates:
 C13(H13), C14(H14), C15(H15), C16(H16), C23(H23), C24(H24), C25(H25), C26(H26)
;
_olex2_date_sample_data_collection 2017-10-11
_olex2_submission_special_instructions 'No special instructions were received'
_oxdiff_exptl_absorpt_empirical_details
;
Empirical correction (ABSPACK) includes:
- Absorption correction using spherical harmonics
- Frame scaling
;
_oxdiff_exptl_absorpt_empirical_full_max 1.230
_oxdiff_exptl_absorpt_empirical_full_min 0.891

loop_
_space_group_symop_operation_xyz
'x, y, z'
'-x+1/2, -y, z+1/2'
'x+1/2, -y+1/2, -z'
'-x, y+1/2, -z+1/2'

loop_
_atom_site_label
_atom_site_type_symbol
_atom_site_fract_x
_atom_site_fract_y
_atom_site_fract_z
_atom_site_U_iso_or_equiv
_atom_site_adp_type
_atom_site_occupancy
_atom_site_site_symmetry_order
_atom_site_calc_flag
_atom_site_refinement_flags_posn
_atom_site_refinement_flags_adp
_atom_site_refinement_flags_occupancy
_atom_site_disorder_assembly
_atom_site_disorder_group
B1 B 0.30559(18) 0.6384(2) 0.12166(11) 0.0546(4) Uani 1 1 d . . . . .
O10 O 0.50616(13) 0.50477(13) 0.23524(6) 0.0643(3) Uani 1 1 d . . . . .
O11 O 0.35580(11) 0.56312(12) 0.17613(6) 0.0585(3) Uani 1 1 d . . . . .
O12 O 0.37254(12) 0.64357(14) 0.05787(7) 0.0647(4) Uani 1 1 d . . . . .
O20 O 0.01146(14) 0.56916(17) 0.12627(9) 0.0847(5) Uani 1 1 d . . . . .
O21 O 0.19394(12) 0.59243(13) 0.10279(7) 0.0631(3) Uani 1 1 d . . . . .
O22 O 0.29730(11) 0.75038(11) 0.15159(7) 0.0569(3) Uani 1 1 d . . . . .
C10 C 0.46698(15) 0.55042(14) 0.18316(8) 0.0490(4) Uani 1 1 d . . . . .
C11 C 0.53801(15) 0.59075(14) 0.12377(8) 0.0478(4) Uani 1 1 d . . . . .
C12 C 0.48653(16) 0.63618(15) 0.06401(8) 0.0502(4) Uani 1 1 d . . . . .
C13 C 0.55463(19) 0.67261(18) 0.00822(10) 0.0613(5) Uani 1 1 d . . . . .
H13 H 0.5209 0.7034 -0.0318 0.074 Uiso 1 1 calc R . . . .
C14 C 0.6713(2) 0.66324(19) 0.01214(11) 0.0683(5) Uani 1 1 d . . . . .
H14 H 0.7161 0.6880 -0.0253 0.082 Uiso 1 1 calc R . . . .
C15 C 0.72316(18) 0.6173(2) 0.07115(12) 0.0695(5) Uani 1 1 d . . . . .
H15 H 0.8022 0.6104 0.0733 0.083 Uiso 1 1 calc R . . . .
C16 C 0.65633(17) 0.58192(18) 0.12661(11) 0.0604(4) Uani 1 1 d . . . . .
H16 H 0.6908 0.5517 0.1666 0.073 Uiso 1 1 calc R . . . .
C20 C 0.10073(16) 0.61561(17) 0.13938(10) 0.0577(4) Uani 1 1 d . . . . .
C21 C 0.11193(15) 0.70256(16) 0.19405(10) 0.0554(4) Uani 1 1 d . . . . .
C22 C 0.21030(15) 0.76902(15) 0.19636(10) 0.0520(4) Uani 1 1 d . . . . .
C23 C 0.2177(2) 0.85651(19) 0.24443(12) 0.0678(5) Uani 1 1 d . . . . .
H23 H 0.2824 0.9016 0.2457 0.081 Uiso 1 1 calc R . . . .
C24 C 0.1283(2) 0.8759(2) 0.29015(15) 0.0857(7) Uani 1 1 d . . . . .
H24 H 0.1330 0.9346 0.3222 0.103 Uiso 1 1 calc R . . . .
C25 C 0.0321(2) 0.8096(3) 0.28915(17) 0.0934(8) Uani 1 1 d . . . . .
H25 H -0.0271 0.8230 0.3208 0.112 Uiso 1 1 calc R . . . .
C26 C 0.02371(19) 0.7236(2) 0.24124(13) 0.0751(6) Uani 1 1 d . . . . .
H26 H -0.0415 0.6792 0.2404 0.090 Uiso 1 1 calc R . . . .
N1 N 0.35755(18) 0.51819(15) 0.37050(9) 0.0656(4) Uani 1 1 d . U . . .
H1 H 0.416(2) 0.541(2) 0.3442(13) 0.067(6) Uiso 1 1 d . . . . .
N16 N 0.52461(18) 0.68524(15) 0.37070(9) 0.0691(5) Uani 1 1 d . U . . .
C31 C 0.2986(18) 0.4248(16) 0.3278(9) 0.116(6) Uani 0.5 1 d . U P A 1
H31A H 0.3479 0.3597 0.3253 0.139 Uiso 0.5 1 calc R . P A 1
H31B H 0.2834 0.4503 0.2801 0.139 Uiso 0.5 1 calc R . P A 1
C31A C 0.3065(11) 0.4219(8) 0.3334(5) 0.065(2) Uani 0.5 1 d . U P A 2
H31C H 0.2935 0.4436 0.2846 0.077 Uiso 0.5 1 calc R . P A 2
H31D H 0.3624 0.3621 0.3329 0.077 Uiso 0.5 1 calc R . P A 2
C32 C 0.1843(14) 0.3940(14) 0.3656(10) 0.078(3) Uani 0.5 1 d . U P A 1
H32A H 0.1417 0.3425 0.3361 0.093 Uiso 0.5 1 calc R . P A 1
H32B H 0.2014 0.3563 0.4097 0.093 Uiso 0.5 1 calc R . P A 1
C32A C 0.1996(19) 0.3767(18) 0.3612(14) 0.106(6) Uani 0.5 1 d . U P A 2
H32C H 0.2093 0.3547 0.4102 0.128 Uiso 0.5 1 calc R . P A 2
H32D H 0.1767 0.3115 0.3342 0.128 Uiso 0.5 1 calc R . P A 2
C33 C 0.1028(12) 0.4743(12) 0.3550(6) 0.096(3) Uani 0.5 1 d . U P A 2
H33A H 0.0917 0.4961 0.3061 0.115 Uiso 0.5 1 calc R . P A 2
H33B H 0.0305 0.4490 0.3742 0.115 Uiso 0.5 1 calc R . P A 2
C33A C 0.1163(12) 0.4890(12) 0.3796(6) 0.091(3) Uani 0.5 1 d . U P A 1
H33C H 0.0478 0.4649 0.4042 0.109 Uiso 0.5 1 calc R . P A 1
H33D H 0.0926 0.5212 0.3349 0.109 Uiso 0.5 1 calc R . P A 1
C34 C 0.1503(10) 0.5703(12) 0.3978(6) 0.097(3) Uani 0.5 1 d . U P A 2
H34A H 0.1572 0.5469 0.4467 0.116 Uiso 0.5 1 calc R . P A 2
H34B H 0.0966 0.6320 0.3961 0.116 Uiso 0.5 1 calc R . P A 2
C34A C 0.1743(10) 0.5798(10) 0.4234(5) 0.087(2) Uani 0.5 1 d . U P A 1
H34C H 0.1228 0.6429 0.4285 0.105 Uiso 0.5 1 calc R . P A 1
H34D H 0.1909 0.5510 0.4702 0.105 Uiso 0.5 1 calc R . P A 1
C35 C 0.2836(13) 0.6185(13) 0.3892(7) 0.072(2) Uani 0.5 1 d . U P A 1
H35 H 0.2629 0.6555 0.3448 0.086 Uiso 0.5 1 calc R . P A 1
C35A C 0.2684(13) 0.6116(13) 0.3715(7) 0.076(3) Uani 0.5 1 d . U P A 2
H35A H 0.2584 0.6367 0.3226 0.091 Uiso 0.5 1 calc R . P A 2
C36 C 0.4316(11) 0.4804(12) 0.4382(7) 0.071(2) Uani 0.5 1 d . U P A 1
H36A H 0.3815 0.4431 0.4716 0.085 Uiso 0.5 1 calc R . P A 1
H36B H 0.4886 0.4267 0.4231 0.085 Uiso 0.5 1 calc R . P A 1
C36A C 0.3978(11) 0.4819(15) 0.4359(9) 0.078(3) Uani 0.5 1 d . U P A 2
H36C H 0.4563 0.4254 0.4292 0.094 Uiso 0.5 1 calc R . P A 2
H36D H 0.3358 0.4489 0.4628 0.094 Uiso 0.5 1 calc R . P A 2
C37 C 0.4892(8) 0.5730(8) 0.4745(6) 0.0691(19) Uani 0.5 1 d . U P A 1
H37 H 0.5268 0.5414 0.5163 0.083 Uiso 0.5 1 calc R . P A 1
C37A C 0.4487(9) 0.5836(11) 0.4772(6) 0.086(3) Uani 0.5 1 d . U P A 2
H37A H 0.4731 0.5576 0.5239 0.103 Uiso 0.5 1 calc R . P A 2
C38 C 0.3993(8) 0.6527(9) 0.5006(5) 0.083(2) Uani 0.5 1 d . U P A 1
H38A H 0.4335 0.7098 0.5302 0.099 Uiso 0.5 1 calc R . P A 1
H38B H 0.3423 0.6131 0.5281 0.099 Uiso 0.5 1 calc R . P A 1
C38A C 0.3618(10) 0.6714(10) 0.4869(6) 0.100(3) Uani 0.5 1 d . U P A 2
H38C H 0.3936 0.7339 0.5129 0.120 Uiso 0.5 1 calc R . P A 2
H38D H 0.2970 0.6423 0.5131 0.120 Uiso 0.5 1 calc R . P A 2
C39 C 0.3446(10) 0.7056(10) 0.4355(5) 0.075(2) Uani 0.5 1 d . U P A 1
H39 H 0.2875 0.7598 0.4517 0.090 Uiso 0.5 1 calc R . P A 1
C39A C 0.3241(12) 0.7090(12) 0.4125(6) 0.094(3) Uani 0.5 1 d . U P A 2
H39A H 0.2671 0.7685 0.4178 0.113 Uiso 0.5 1 calc R . P A 2
C40 C 0.4349(13) 0.7680(13) 0.3951(5) 0.072(2) Uani 0.5 1 d . U P A 1
H40A H 0.4697 0.8243 0.4252 0.086 Uiso 0.5 1 calc R . P A 1
H40B H 0.4011 0.8052 0.3547 0.086 Uiso 0.5 1 calc R . P A 1
C40A C 0.4294(15) 0.7585(14) 0.3732(6) 0.091(3) Uani 0.5 1 d . U P A 2
H40C H 0.4072 0.7773 0.3253 0.109 Uiso 0.5 1 calc R . P A 2
H40D H 0.4522 0.8271 0.3966 0.109 Uiso 0.5 1 calc R . P A 2
C41 C 0.6095(14) 0.7549(13) 0.3364(9) 0.083(3) Uani 0.5 1 d . U P A 1
H41A H 0.6399 0.8082 0.3701 0.099 Uiso 0.5 1 calc R . P A 1
H41B H 0.5739 0.7965 0.2982 0.099 Uiso 0.5 1 calc R . P A 1
C41A C 0.6212(13) 0.7351(13) 0.3279(11) 0.098(4) Uani 0.5 1 d . U P A 2
H41C H 0.5953 0.7509 0.2803 0.118 Uiso 0.5 1 calc R . P A 2
H41D H 0.6461 0.8047 0.3493 0.118 Uiso 0.5 1 calc R . P A 2
C42 C 0.7089(10) 0.6821(10) 0.3062(6) 0.0764(19) Uani 0.5 1 d . U P A 1
H42A H 0.6788 0.6268 0.2737 0.092 Uiso 0.5 1 calc R . P A 1
H42B H 0.7626 0.7290 0.2808 0.092 Uiso 0.5 1 calc R . P A 1
C42A C 0.7176(13) 0.6545(13) 0.3259(7) 0.109(4) Uani 0.5 1 d . U P A 2
H42C H 0.6982 0.5956 0.2927 0.131 Uiso 0.5 1 calc R . P A 2
H42D H 0.7841 0.6929 0.3073 0.131 Uiso 0.5 1 calc R . P A 2
C43 C 0.7683(8) 0.6250(8) 0.3670(5) 0.0745(17) Uani 0.5 1 d . U P A 1
H43A H 0.8058 0.6800 0.3966 0.089 Uiso 0.5 1 calc R . P A 1
H43B H 0.8258 0.5738 0.3492 0.089 Uiso 0.5 1 calc R . P A 1
C43A C 0.7496(11) 0.6025(11) 0.3925(6) 0.107(3) Uani 0.5 1 d . U P A 2
H43C H 0.7827 0.6584 0.4235 0.129 Uiso 0.5 1 calc R . P A 2
H43D H 0.8069 0.5456 0.3839 0.129 Uiso 0.5 1 calc R . P A 2
C44 C 0.6790(9) 0.5608(9) 0.4100(5) 0.075(2) Uani 0.5 1 d . U P A 1
H44A H 0.6492 0.4998 0.3818 0.090 Uiso 0.5 1 calc R . P A 1
H44B H 0.7150 0.5292 0.4516 0.090 Uiso 0.5 1 calc R . P A 1
C44A C 0.6474(10) 0.5501(14) 0.4283(7) 0.105(3) Uani 0.5 1 d . U P A 2
H44C H 0.6202 0.4883 0.3998 0.125 Uiso 0.5 1 calc R . P A 2
H44D H 0.6708 0.5203 0.4738 0.125 Uiso 0.5 1 calc R . P A 2
C45 C 0.5809(9) 0.6365(12) 0.4326(8) 0.062(2) Uani 0.5 1 d . U P A 1
H45 H 0.6113 0.6969 0.4621 0.075 Uiso 0.5 1 calc R . P A 1
C45A C 0.5514(11) 0.6315(15) 0.4394(9) 0.079(3) Uani 0.5 1 d . U P A 2
H45A H 0.5816 0.6906 0.4700 0.095 Uiso 0.5 1 calc R . P A 2

loop_
_atom_site_aniso_label
_atom_site_aniso_U_11
_atom_site_aniso_U_22
_atom_site_aniso_U_33
_atom_site_aniso_U_23
_atom_site_aniso_U_13
_atom_site_aniso_U_12
B1 0.0527(10) 0.0677(12) 0.0432(9) 0.0049(9) -0.0007(8) 0.0001(9)
O10 0.0700(8) 0.0768(8) 0.0461(6) 0.0159(6) -0.0028(6) 0.0026(7)
O11 0.0565(7) 0.0714(8) 0.0477(7) 0.0140(6) 0.0053(5) 0.0030(6)
O12 0.0599(8) 0.0942(10) 0.0400(6) 0.0119(6) 0.0006(5) 0.0069(7)
O20 0.0644(9) 0.1089(12) 0.0807(10) -0.0119(9) -0.0038(8) -0.0290(9)
O21 0.0588(7) 0.0777(9) 0.0528(7) -0.0069(6) -0.0038(6) -0.0056(6)
O22 0.0506(6) 0.0641(7) 0.0561(7) 0.0047(5) 0.0018(5) -0.0053(5)
C10 0.0578(9) 0.0491(8) 0.0400(8) 0.0001(6) 0.0001(7) 0.0007(7)
C11 0.0563(9) 0.0483(8) 0.0389(7) -0.0033(7) 0.0026(7) -0.0010(7)
C12 0.0587(10) 0.0533(9) 0.0386(7) -0.0026(7) 0.0028(7) 0.0004(7)
C13 0.0738(12) 0.0681(11) 0.0420(9) 0.0046(8) 0.0077(8) -0.0017(9)
C14 0.0766(13) 0.0735(12) 0.0549(10) -0.0009(9) 0.0207(10) -0.0109(10)
C15 0.0548(11) 0.0847(14) 0.0689(12) -0.0047(11) 0.0093(9) -0.0035(10)
C16 0.0588(10) 0.0692(11) 0.0533(9) -0.0021(9) -0.0010(8) 0.0029(8)
C20 0.0543(10) 0.0666(11) 0.0523(9) 0.0061(8) -0.0059(8) -0.0070(8)
C21 0.0483(9) 0.0610(10) 0.0570(10) 0.0050(8) -0.0035(8) 0.0003(8)
C22 0.0504(9) 0.0547(9) 0.0509(9) 0.0085(7) -0.0041(8) 0.0026(7)
C23 0.0656(12) 0.0611(11) 0.0767(13) -0.0050(10) -0.0016(10) -0.0029(9)
C24 0.0827(16) 0.0806(15) 0.0938(17) -0.0279(13) 0.0092(13) 0.0037(13)
C25 0.0730(15) 0.1073(19) 0.100(2) -0.0241(16) 0.0257(14) 0.0078(14)
C26 0.0545(12) 0.0856(14) 0.0851(15) -0.0061(12) 0.0108(11) -0.0038(10)
N1 0.0870(11) 0.0637(9) 0.0461(8) 0.0122(7) 0.0176(8) 0.0068(9)
N16 0.0860(12) 0.0653(10) 0.0559(9) 0.0050(8) -0.0028(9) 0.0068(9)
C31 0.112(10) 0.124(11) 0.111(9) -0.024(7) -0.004(7) -0.028(8)
C31A 0.086(6) 0.061(4) 0.046(3) 0.012(3) 0.027(3) -0.003(4)
C32 0.077(5) 0.078(6) 0.079(5) 0.020(4) 0.023(4) -0.013(5)
C32A 0.114(10) 0.087(6) 0.117(9) 0.023(5) 0.029(7) 0.014(5)
C33 0.082(4) 0.105(6) 0.100(7) 0.025(5) 0.005(5) 0.006(4)
C33A 0.086(5) 0.098(5) 0.088(7) 0.019(5) 0.018(4) -0.025(4)
C34 0.086(5) 0.102(5) 0.103(8) 0.009(5) 0.016(4) 0.025(4)
C34A 0.090(5) 0.087(4) 0.085(5) 0.010(4) 0.027(4) 0.003(3)
C35 0.086(4) 0.066(4) 0.064(5) 0.020(3) 0.010(3) 0.005(3)
C35A 0.086(4) 0.067(4) 0.075(6) 0.010(4) 0.006(4) 0.024(3)
C36 0.097(6) 0.065(3) 0.050(3) 0.022(2) 0.003(4) 0.015(4)
C36A 0.086(6) 0.078(4) 0.071(4) 0.022(3) -0.011(4) 0.016(4)
C37 0.097(5) 0.071(3) 0.040(3) 0.007(2) 0.007(3) 0.026(3)
C37A 0.104(6) 0.111(6) 0.044(3) 0.006(3) 0.002(4) 0.028(4)
C38 0.103(5) 0.093(4) 0.053(3) 0.000(3) 0.012(3) 0.031(4)
C38A 0.114(6) 0.107(6) 0.079(5) -0.020(4) 0.008(4) 0.033(4)
C39 0.090(4) 0.062(3) 0.073(5) 0.004(3) 0.008(3) 0.023(3)
C39A 0.106(5) 0.077(4) 0.100(7) -0.003(5) 0.000(4) 0.040(4)
C40 0.094(4) 0.055(4) 0.067(4) 0.001(3) -0.003(4) 0.012(3)
C40A 0.113(5) 0.058(4) 0.102(8) 0.001(6) -0.010(6) 0.014(3)
C41 0.088(5) 0.086(5) 0.075(4) 0.012(4) -0.003(3) 0.012(4)
C41A 0.087(6) 0.104(7) 0.104(7) -0.003(5) 0.009(5) -0.035(5)
C42 0.065(3) 0.099(5) 0.065(4) 0.007(3) -0.009(3) -0.007(3)
C42A 0.093(6) 0.139(9) 0.095(8) -0.021(6) -0.003(6) -0.017(6)
C43 0.066(3) 0.090(4) 0.067(4) -0.009(3) -0.010(3) 0.008(3)
C43A 0.094(5) 0.118(7) 0.109(8) -0.019(5) -0.006(5) -0.008(4)
C44 0.084(5) 0.075(4) 0.068(4) 0.004(3) 0.001(3) 0.025(4)
C44A 0.088(5) 0.113(6) 0.113(8) -0.006(6) -0.004(4) 0.014(4)
C45 0.078(4) 0.063(3) 0.045(3) -0.005(2) -0.004(3) 0.012(3)
C45A 0.100(6) 0.085(5) 0.051(5) -0.011(3) -0.013(4) 0.010(4)

loop_
_atom_type_symbol
_atom_type_description
_atom_type_scat_dispersion_real
_atom_type_scat_dispersion_imag
_atom_type_scat_source
C C 0.0181 0.0091 'International Tables Vol C Tables 4.2.6.8 and 6.1.1.4'
H H 0.0000 0.0000 'International Tables Vol C Tables 4.2.6.8 and 6.1.1.4'
B B 0.0090 0.0039 'International Tables Vol C Tables 4.2.6.8 and 6.1.1.4'
N N 0.0311 0.0180 'International Tables Vol C Tables 4.2.6.8 and 6.1.1.4'
O O 0.0492 0.0322 'International Tables Vol C Tables 4.2.6.8 and 6.1.1.4'

loop_
_geom_angle_atom_site_label_1
_geom_angle_atom_site_label_2
_geom_angle_atom_site_label_3
_geom_angle
O12 B1 O11 113.01(17)
O12 B1 O21 107.31(15)
O12 B1 O22 108.82(17)
O21 B1 O11 107.09(16)
O22 B1 O11 108.26(15)
O22 B1 O21 112.42(17)
C10 O11 B1 121.97(14)
C12 O12 B1 117.74(14)
C20 O21 B1 122.06(15)
C22 O22 B1 116.62(15)
O10 C10 O11 120.41(16)
O10 C10 C11 123.39(17)
O11 C10 C11 116.17(15)
C12 C11 C10 120.10(16)
C16 C11 C10 120.39(16)
C16 C11 C12 119.50(16)
O12 C12 C11 121.76(15)
O12 C12 C13 118.86(16)
C11 C12 C13 119.36(17)
C14 C13 C12 120.20(19)
C13 C14 C15 120.81(19)
C16 C15 C14 119.22(19)
C15 C16 C11 120.9(2)
O20 C20 O21 120.62(19)
O20 C20 C21 123.07(19)
O21 C20 C21 116.28(16)
C22 C21 C20 119.75(17)
C26 C21 C20 120.90(18)
C26 C21 C22 119.26(19)
O22 C22 C21 120.63(17)
O22 C22 C23 119.39(17)
C23 C22 C21 119.97(18)
C24 C23 C22 119.4(2)
C23 C24 C25 121.0(2)
C26 C25 C24 119.9(2)
C25 C26 C21 120.4(2)
C31 N1 C36 117.0(9)
C31A N1 C35A 107.5(7)
C35 N1 C31 116.0(9)
C35 N1 C36 110.0(7)
C36A N1 C31A 108.4(8)
C36A N1 C35A 116.6(9)
C40A N16 C41A 111.2(9)
C40A N16 C45A 113.9(8)
C41 N16 C40 103.6(8)
C41 N16 C45 106.2(7)
C45 N16 C40 109.1(7)
C45A N16 C41A 118.8(8)
N1 C31 C32 108.4(12)
C32A C31A N1 117.6(11)
C33A C32 C31 112.3(12)
C31A C32A C33 107.7(15)
C34 C33 C32A 104.5(12)
C32 C33A C34A 115.1(12)
C33 C34 C35A 113.4(10)
C35 C34A C33A 111.3(9)
N1 C35 C39 113.7(10)
C34A C35 N1 109.9(10)
C34A C35 C39 110.9(10)
N1 C35A C34 112.3(11)
N1 C35A C39A 105.7(9)
C39A C35A C34 117.1(12)
C37 C36 N1 114.1(10)
N1 C36A C37A 109.2(12)
C36 C37 C38 108.1(9)
C36 C37 C45 117.0(10)
C38 C37 C45 110.2(8)
C38A C37A C36A 110.8(9)
C38A C37A C45A 109.8(11)
C45A C37A C36A 111.2(11)
C37 C38 C39 107.0(8)
C37A C38A C39A 106.9(9)
C38 C39 C35 112.0(9)
C40 C39 C35 111.9(9)
C40 C39 C38 108.8(9)
C35A C39A C40A 112.4(11)
C38A C39A C35A 111.0(10)
C38A C39A C40A 108.7(10)
C39 C40 N16 108.5(10)
N16 C40A C39A 113.8(11)
N16 C41 C42 110.7(10)
C42A C41A N16 109.0(11)
C43 C42 C41 108.5(9)
C43A C42A C41A 116.8(13)
C42 C43 C44 108.5(7)
C42A C43A C44A 111.2(10)
C45 C44 C43 111.5(8)
C45A C44A C43A 112.7(12)
N16 C45 C37 107.2(8)
N16 C45 C44 110.5(10)
C44 C45 C37 112.2(9)
N16 C45A C37A 114.2(10)
N16 C45A C44A 108.5(11)
C44A C45A C37A 114.6(12)

loop_
_geom_bond_atom_site_label_1
_geom_bond_atom_site_label_2
_geom_bond_distance
B1 O11 1.490(2)
B1 O12 1.441(2)
B1 O21 1.462(3)
B1 O22 1.457(3)
O10 C10 1.216(2)
O11 C10 1.317(2)
O12 C12 1.342(2)
O20 C20 1.209(2)
O21 C20 1.322(2)
O22 C22 1.343(2)
C10 C11 1.479(2)
C11 C12 1.392(2)
C11 C16 1.390(3)
C12 C13 1.393(3)
C13 C14 1.372(3)
C14 C15 1.385(3)
C15 C16 1.376(3)
C20 C21 1.473(3)
C21 C22 1.400(3)
C21 C26 1.388(3)
C22 C23 1.390(3)
C23 C24 1.377(4)
C24 C25 1.377(4)
C25 C26 1.375(4)
N1 C31 1.541(19)
N1 C31A 1.475(13)
N1 C35 1.521(17)
N1 C35A 1.529(15)
N1 C36 1.612(13)
N1 C36A 1.394(16)
N16 C40 1.516(16)
N16 C40A 1.419(18)
N16 C41 1.450(17)
N16 C41A 1.513(16)
N16 C45 1.466(15)
N16 C45A 1.484(17)
C31 C32 1.56(3)
C31A C32A 1.46(3)
C32 C33A 1.41(2)
C32A C33 1.63(3)
C33 C34 1.511(15)
C33A C34A 1.527(14)
C34 C35A 1.55(2)
C34A C35 1.506(17)
C35 C39 1.539(16)
C35A C39A 1.545(18)
C36 C37 1.467(17)
C36A C37A 1.56(2)
C37 C38 1.504(10)
C37 C45 1.536(13)
C37A C38A 1.474(12)
C37A C45A 1.512(15)
C38 C39 1.525(10)
C38A C39A 1.542(12)
C39 C40 1.503(17)
C39A C40A 1.56(2)
C41 C42 1.561(19)
C41A C42A 1.49(2)
C42 C43 1.508(10)
C42A C43A 1.455(14)
C43 C44 1.531(11)
C43A C44A 1.511(13)
C44 C45 1.523(13)
C44A C45A 1.501(17)

loop_
_geom_hbond_atom_site_label_D
_geom_hbond_atom_site_label_H
_geom_hbond_atom_site_label_A
_geom_hbond_distance_DH
_geom_hbond_distance_HA
_geom_hbond_distance_DA
_geom_hbond_angle_DHA
N1 H1 N16 0.89(3) 2.20(2) 2.796(3) 124(2)

loop_
_geom_torsion_atom_site_label_1
_geom_torsion_atom_site_label_2
_geom_torsion_atom_site_label_3
_geom_torsion_atom_site_label_4
_geom_torsion
B1 O11 C10 O10 166.94(17)
B1 O11 C10 C11 -15.2(2)
B1 O12 C12 C11 20.0(3)
B1 O12 C12 C13 -161.53(18)
B1 O21 C20 O20 -173.7(2)
B1 O21 C20 C21 8.3(3)
B1 O22 C22 C21 -23.1(2)
B1 O22 C22 C23 158.09(18)
O10 C10 C11 C12 176.14(17)
O10 C10 C11 C16 -2.8(3)
O11 B1 O12 C12 -34.2(3)
O11 B1 O21 C20 85.3(2)
O11 B1 O22 C22 -77.95(19)
O11 C10 C11 C12 -1.7(2)
O11 C10 C11 C16 179.40(17)
O12 B1 O11 C10 33.0(3)
O12 B1 O21 C20 -153.05(18)
O12 B1 O22 C22 158.87(14)
O12 C12 C13 C14 -178.18(19)
O20 C20 C21 C22 -166.5(2)
O20 C20 C21 C26 10.2(3)
O21 B1 O11 C10 150.94(16)
O21 B1 O12 C12 -152.01(17)
O21 B1 O22 C22 40.1(2)
O21 C20 C21 C22 11.4(3)
O21 C20 C21 C26 -171.94(19)
O22 B1 O11 C10 -87.6(2)
O22 B1 O12 C12 86.1(2)
O22 B1 O21 C20 -33.4(2)
O22 C22 C23 C24 179.8(2)
C10 C11 C12 O12 -0.8(3)
C10 C11 C12 C13 -179.28(16)
C10 C11 C16 C15 178.81(18)
C11 C12 C13 C14 0.3(3)
C12 C11 C16 C15 -0.1(3)
C12 C13 C14 C15 0.2(3)
C13 C14 C15 C16 -0.7(4)
C14 C15 C16 C11 0.6(3)
C16 C11 C12 O12 178.07(18)
C16 C11 C12 C13 -0.4(3)
C20 C21 C22 O22 -3.6(3)
C20 C21 C22 C23 175.23(18)
C20 C21 C26 C25 -175.9(2)
C21 C22 C23 C24 0.9(3)
C22 C21 C26 C25 0.8(4)
C22 C23 C24 C25 0.3(4)
C23 C24 C25 C26 -1.0(5)
C24 C25 C26 C21 0.4(5)
C26 C21 C22 O22 179.70(18)
C26 C21 C22 C23 -1.5(3)
N1 C31 C32 C33A 51.4(17)
N1 C31A C32A C33 63.0(19)
N1 C35 C39 C38 -51.4(13)
N1 C35 C39 C40 71.0(12)
N1 C35A C39A C38A -56.7(13)
N1 C35A C39A C40A 65.4(13)
N1 C36 C37 C38 61.1(11)
N1 C36 C37 C45 -63.9(12)
N1 C36A C37A C38A 58.5(13)
N1 C36A C37A C45A -63.9(13)
N16 C41 C42 C43 -63.3(13)
N16 C41A C42A C43A -46.0(18)
C31 N1 C35 C34A 51.4(11)
C31 N1 C35 C39 176.5(9)
C31 N1 C36 C37 177.5(10)
C31 C32 C33A C34A -56.6(17)
C31A N1 C35A C34 49.7(10)
C31A N1 C35A C39A 178.5(8)
C31A N1 C36A C37A -178.2(8)
C31A C32A C33 C34 -58.8(18)
C32 C33A C34A C35 56.5(15)
C32A C33 C34 C35A 58.3(15)
C33 C34 C35A N1 -57.0(13)
C33 C34 C35A C39A -179.5(10)
C33A C34A C35 N1 -50.4(12)
C33A C34A C35 C39 -177.0(10)
C34 C35A C39A C38A 69.2(14)
C34 C35A C39A C40A -168.8(11)
C34A C35 C39 C38 73.1(13)
C34A C35 C39 C40 -164.5(11)
C35 N1 C31 C32 -50.2(14)
C35 N1 C36 C37 -47.3(12)
C35 C39 C40 N16 -62.0(12)
C35A N1 C31A C32A -57.2(14)
C35A N1 C36A C37A -56.8(13)
C35A C39A C40A N16 -68.8(12)
C36 N1 C31 C32 82.4(14)
C36 N1 C35 C34A -84.3(9)
C36 N1 C35 C39 40.8(11)
C36 C37 C38 C39 -67.5(11)
C36 C37 C45 N16 60.9(12)
C36 C37 C45 C44 -60.6(14)
C36A N1 C31A C32A 69.6(14)
C36A N1 C35A C34 -72.2(12)
C36A N1 C35A C39A 56.6(13)
C36A C37A C38A C39A -60.5(14)
C36A C37A C45A N16 67.3(14)
C36A C37A C45A C44A -58.8(16)
C37 C38 C39 C35 63.1(12)
C37 C38 C39 C40 -61.1(12)
C37A C38A C39A C35A 62.4(14)
C37A C38A C39A C40A -61.8(14)
C38 C37 C45 N16 -63.0(12)
C38 C37 C45 C44 175.5(10)
C38 C39 C40 N16 62.3(10)
C38A C37A C45A N16 -55.6(15)
C38A C37A C45A C44A 178.3(11)
C38A C39A C40A N16 54.5(13)
C40 N16 C41 C42 -178.9(10)
C40 N16 C45 C37 62.6(11)
C40 N16 C45 C44 -174.8(9)
C40A N16 C41A C42A -179.0(11)
C40A N16 C45A C37A 46.6(15)
C40A N16 C45A C44A 175.8(11)
C41 N16 C40 C39 -176.9(9)
C41 N16 C45 C37 173.8(10)
C41 N16 C45 C44 -63.7(12)
C41 C42 C43 C44 54.3(12)
C41A N16 C40A C39A 176.4(10)
C41A N16 C45A C37A -179.4(11)
C41A N16 C45A C44A -50.3(15)
C41A C42A C43A C44A 52.5(18)
C42 C43 C44 C45 -54.0(13)
C42A C43A C44A C45A -55.4(17)
C43 C44 C45 N16 59.2(12)
C43 C44 C45 C37 178.8(9)
C43A C44A C45A N16 52.9(15)
C43A C44A C45A C37A -178.2(11)
C45 N16 C40 C39 -64.1(10)
C45 N16 C41 C42 66.1(13)
C45 C37 C38 C39 61.4(12)
C45A N16 C40A C39A -46.3(12)
C45A N16 C41A C42A 46.0(17)
C45A C37A C38A C39A 62.7(14)
